data_1553062
loop_
_publ_author_name
'Wang, Qiang'
'Xu, Qin'
'Shi, Min'

_publ_section_title
;
 Co-catalysis between DABCO and a Br\/onsted acid in the catalytic [4 + 2]
 annulation of isatin with but-3-yn-2-one and mechanistic investigations
;
_journal_issue 3
_journal_name_full 'Organic Chemistry Frontiers'
_journal_page_first 211
_journal_paper_doi 10.1039/C4QO00323C
_journal_volume 2
_journal_year 2015
_chemical_formula_sum 'C21 H19 N O3'
_chemical_formula_weight 333.37
_space_group_IT_number 2
_space_group_name_Hall '-P 1'
_space_group_name_H-M_alt 'P -1'
_symmetry_cell_setting triclinic
_symmetry_space_group_name_H-M 'P -1'
_atom_sites_solution_hydrogens geom
_atom_sites_solution_primary direct
_atom_sites_solution_secondary difmap
_audit_creation_method SHELXL-97
_audit_update_record
;
2013-04-29 deposited with the CCDC.
2015-01-06 downloaded from the CCDC.
;
_cell_angle_alpha 108.838(3)
_cell_angle_beta 97.636(4)
_cell_angle_gamma 94.663(4)
_cell_formula_units_Z 2
_cell_length_a 8.1086(14)
_cell_length_b 8.8324(16)
_cell_length_c 13.260(2)
_cell_measurement_reflns_used 1786
_cell_measurement_temperature 293(2)
_cell_measurement_theta_max 48.627
_cell_measurement_theta_min 4.907
_cell_volume 883.0(3)
_computing_cell_refinement 'Bruker SMART'
_computing_data_collection 'Bruker SMART'
_computing_data_reduction 'Bruker SHELXTL'
_computing_molecular_graphics 'Bruker SHELXTL'
_computing_publication_material 'Bruker SHELXTL'
_computing_structure_refinement 'SHELXL-97 (Sheldrick, 1997)'
_computing_structure_solution 'SHELXS-97 (Sheldrick, 1990)'
_diffrn_ambient_temperature 293(2)
_diffrn_measured_fraction_theta_full 0.989
_diffrn_measured_fraction_theta_max 0.989
_diffrn_measurement_device_type 'CCD area detector'
_diffrn_measurement_method 'phi and omega scans'
_diffrn_radiation_monochromator graphite
_diffrn_radiation_source 'fine-focus sealed tube'
_diffrn_radiation_type MoK\a
_diffrn_radiation_wavelength 0.71073
_diffrn_reflns_av_R_equivalents 0.0377
_diffrn_reflns_av_sigmaI/netI 0.0619
_diffrn_reflns_limit_h_max 9
_diffrn_reflns_limit_h_min -8
_diffrn_reflns_limit_k_max 10
_diffrn_reflns_limit_k_min -10
_diffrn_reflns_limit_l_max 9
_diffrn_reflns_limit_l_min -16
_diffrn_reflns_number 5026
_diffrn_reflns_theta_full 25.50
_diffrn_reflns_theta_max 25.50
_diffrn_reflns_theta_min 2.45
_exptl_absorpt_coefficient_mu 0.084
_exptl_absorpt_correction_T_max 1.00000
_exptl_absorpt_correction_T_min 0.24244
_exptl_absorpt_correction_type empirical
_exptl_absorpt_process_details sadabs
_exptl_crystal_colour red
_exptl_crystal_density_diffrn 1.254
_exptl_crystal_density_method 'not measured'
_exptl_crystal_description prismatic
_exptl_crystal_F_000 352
_exptl_crystal_size_max 0.217
_exptl_crystal_size_mid 0.158
_exptl_crystal_size_min 0.123
_refine_diff_density_max 0.311
_refine_diff_density_min -0.293
_refine_diff_density_rms 0.069
_refine_ls_extinction_coef 0.035(12)
_refine_ls_extinction_expression Fc^*^=kFc[1+0.001xFc^2^\l^3^/sin(2\q)]^-1/4^
_refine_ls_extinction_method SHELXL
_refine_ls_goodness_of_fit_ref 1.050
_refine_ls_hydrogen_treatment constr
_refine_ls_matrix_type full
_refine_ls_number_parameters 228
_refine_ls_number_reflns 3246
_refine_ls_number_restraints 2
_refine_ls_restrained_S_all 1.055
_refine_ls_R_factor_all 0.0869
_refine_ls_R_factor_gt 0.0682
_refine_ls_shift/su_max 0.000
_refine_ls_shift/su_mean 0.000
_refine_ls_structure_factor_coef Fsqd
_refine_ls_weighting_details 'calc w=1/[\s^2^(Fo^2^)+(0.1413P)^2^+0.0131P] where P=(Fo^2^+2Fc^2^)/3'
_refine_ls_weighting_scheme calc
_refine_ls_wR_factor_gt 0.1926
_refine_ls_wR_factor_ref 0.2173
_reflns_number_gt 2296
_reflns_number_total 3246
_reflns_threshold_expression >2sigma(I)
_cod_data_source_file c4qo00323c2.cif
_cod_data_source_block cd213215
_cod_depositor_comments
;
The following automatic conversions were performed:

data item '_symmetry_cell_setting' value 'Triclinic' was changed to
'triclinic' in accordance with the
/home/saulius/struct/COD-crude-data/automatic-downloads/DataCite-retrospective/RSC/depositions/lib/dictionaries/cif_core.dic
dictionary named 'cif_core.dic' version 2.4.2 last updated on
2011-04-26.

Automatic conversion script
Id: cif_fix_values 6909 2019-04-08 15:41:33Z antanas 
;
_cod_original_sg_symbol_H-M P-1
_cod_database_code 1553062

loop_
_symmetry_equiv_pos_as_xyz
'x, y, z'
'-x, -y, -z'

loop_
_atom_site_label
_atom_site_type_symbol
_atom_site_fract_x
_atom_site_fract_y
_atom_site_fract_z
_atom_site_U_iso_or_equiv
_atom_site_adp_type
_atom_site_occupancy
_atom_site_symmetry_multiplicity
_atom_site_calc_flag
_atom_site_refinement_flags
N1 N 0.1381(2) 0.2051(2) -0.02812(14) 0.0552(5) Uani 1 1 d .
O1 O 0.1453(2) 0.4411(2) 0.11116(14) 0.0758(6) Uani 1 1 d .
O2 O 0.2582(3) 0.4397(3) 0.41759(17) 0.1097(8) Uani 1 1 d .
O3 O 0.2555(3) 0.0363(3) 0.31945(18) 0.1020(7) Uani 1 1 d .
C1 C 0.1700(3) 0.3015(3) 0.07776(18) 0.0559(6) Uani 1 1 d .
C2 C 0.2432(2) 0.2012(3) 0.14117(17) 0.0529(5) Uani 1 1 d .
C3 C 0.2592(2) 0.0478(3) 0.06029(17) 0.0515(5) Uani 1 1 d .
C4 C 0.1894(2) 0.0536(3) -0.04057(17) 0.0516(5) Uani 1 1 d .
C5 C 0.1745(3) -0.0755(3) -0.13412(18) 0.0620(6) Uani 1 1 d .
H5 H 0.1271 -0.0699 -0.2004 0.074 Uiso 1 1 calc R
C6 C 0.2333(3) -0.2156(3) -0.1257(2) 0.0699(7) Uani 1 1 d .
H6 H 0.2243 -0.3058 -0.1875 0.084 Uiso 1 1 calc R
C7 C 0.3043(3) -0.2228(3) -0.0275(2) 0.0711(7) Uani 1 1 d .
H7 H 0.3435 -0.3175 -0.0243 0.085 Uiso 1 1 calc R
C8 C 0.3185(3) -0.0931(3) 0.0657(2) 0.0625(6) Uani 1 1 d .
H8 H 0.3672 -0.0993 0.1316 0.075 Uiso 1 1 calc R
C9 C 0.0569(3) 0.2537(3) -0.11500(18) 0.0590(6) Uani 1 1 d .
H9A H 0.0035 0.3483 -0.0837 0.071 Uiso 1 1 calc R
H9B H -0.0307 0.1679 -0.1598 0.071 Uiso 1 1 calc R
C10 C 0.1729(3) 0.2916(2) -0.18593(17) 0.0544(6) Uani 1 1 d .
C11 C 0.1036(3) 0.2910(3) -0.2865(2) 0.0731(7) Uani 1 1 d .
H11 H -0.0117 0.2639 -0.3095 0.088 Uiso 1 1 calc R
C12 C 0.2021(5) 0.3299(4) -0.3535(2) 0.0924(9) Uani 1 1 d .
H12 H 0.1531 0.3280 -0.4215 0.111 Uiso 1 1 calc R
C13 C 0.3699(4) 0.3709(4) -0.3214(3) 0.0895(9) Uani 1 1 d .
H13 H 0.4358 0.3985 -0.3668 0.107 Uiso 1 1 calc R
C14 C 0.4428(3) 0.3717(3) -0.2213(3) 0.0837(8) Uani 1 1 d .
H14 H 0.5583 0.3978 -0.1995 0.100 Uiso 1 1 calc R
C15 C 0.3441(3) 0.3336(3) -0.1529(2) 0.0662(6) Uani 1 1 d .
H15 H 0.3933 0.3363 -0.0847 0.079 Uiso 1 1 calc R
C16 C 0.2721(3) 0.2482(3) 0.25015(18) 0.0594(6) Uani 1 1 d .
C17 C 0.2283(4) 0.4005(3) 0.3214(2) 0.0794(8) Uani 1 1 d .
H17 H 0.1757 0.4684 0.2903 0.095 Uiso 1 1 calc R
C18 C 0.3436(3) 0.1442(3) 0.31023(18) 0.0678(7) Uani 1 1 d .
C19 C 0.5298(4) 0.1878(4) 0.3538(3) 0.0895(9) Uani 1 1 d D
H19A H 0.5871 0.1890 0.2943 0.107 Uiso 1 1 calc R
H19B H 0.5480 0.2969 0.4051 0.107 Uiso 1 1 calc R
C20 C 0.6103(5) 0.0848(5) 0.4066(4) 0.1261(14) Uani 1 1 d D
H20A H 0.5972 -0.0239 0.3550 0.151 Uiso 1 1 calc R
H20B H 0.5524 0.0807 0.4654 0.151 Uiso 1 1 calc R
C21 C 0.7907(5) 0.1378(5) 0.4501(3) 0.1258(15) Uani 1 1 d D
H21A H 0.8498 0.1400 0.3924 0.189 Uiso 1 1 calc R
H21B H 0.8344 0.0639 0.4830 0.189 Uiso 1 1 calc R
H21C H 0.8050 0.2438 0.5032 0.189 Uiso 1 1 calc R

loop_
_atom_site_aniso_label
_atom_site_aniso_U_11
_atom_site_aniso_U_22
_atom_site_aniso_U_33
_atom_site_aniso_U_23
_atom_site_aniso_U_13
_atom_site_aniso_U_12
N1 0.0570(9) 0.0603(11) 0.0519(10) 0.0239(8) 0.0051(8) 0.0139(8)
O1 0.0880(12) 0.0620(11) 0.0728(11) 0.0191(8) -0.0012(9) 0.0239(9)
O2 0.147(2) 0.1088(17) 0.0611(13) 0.0094(11) 0.0197(12) 0.0285(14)
O3 0.1139(16) 0.1057(16) 0.0942(15) 0.0585(13) 0.0002(12) -0.0163(13)
C1 0.0520(11) 0.0559(13) 0.0583(13) 0.0185(10) 0.0034(9) 0.0108(9)
C2 0.0460(10) 0.0595(12) 0.0526(12) 0.0197(10) 0.0037(8) 0.0074(8)
C3 0.0449(10) 0.0575(12) 0.0526(12) 0.0208(10) 0.0047(8) 0.0063(8)
C4 0.0448(10) 0.0594(13) 0.0532(12) 0.0221(10) 0.0091(8) 0.0066(8)
C5 0.0603(12) 0.0706(15) 0.0522(12) 0.0180(11) 0.0082(10) 0.0062(10)
C6 0.0681(14) 0.0620(14) 0.0695(16) 0.0073(11) 0.0153(12) 0.0080(11)
C7 0.0704(14) 0.0599(14) 0.0820(18) 0.0211(12) 0.0094(13) 0.0195(11)
C8 0.0574(12) 0.0651(14) 0.0680(14) 0.0272(11) 0.0044(10) 0.0157(10)
C9 0.0531(11) 0.0711(14) 0.0578(13) 0.0311(11) 0.0015(9) 0.0110(10)
C10 0.0580(12) 0.0484(11) 0.0555(12) 0.0179(9) 0.0031(9) 0.0095(9)
C11 0.0730(15) 0.0884(18) 0.0598(14) 0.0327(13) 0.0006(11) 0.0062(13)
C12 0.110(2) 0.105(2) 0.0656(17) 0.0394(16) 0.0079(16) 0.0002(18)
C13 0.110(2) 0.082(2) 0.086(2) 0.0357(16) 0.0370(18) 0.0046(16)
C14 0.0696(15) 0.0735(17) 0.107(2) 0.0278(16) 0.0220(15) 0.0010(12)
C15 0.0630(13) 0.0662(15) 0.0689(15) 0.0257(12) 0.0039(11) 0.0060(10)
C16 0.0543(11) 0.0676(14) 0.0534(13) 0.0187(10) 0.0052(9) 0.0054(10)
C17 0.0966(19) 0.0820(18) 0.0570(16) 0.0178(13) 0.0123(13) 0.0218(14)
C18 0.0789(16) 0.0741(16) 0.0497(13) 0.0252(11) 0.0020(11) 0.0039(12)
C19 0.0885(19) 0.097(2) 0.0827(19) 0.0406(16) -0.0082(15) 0.0073(15)
C20 0.128(3) 0.106(3) 0.136(3) 0.047(2) -0.029(2) 0.024(2)
C21 0.114(3) 0.141(3) 0.098(3) 0.017(2) -0.025(2) 0.044(2)

loop_
_atom_type_symbol
_atom_type_description
_atom_type_scat_dispersion_real
_atom_type_scat_dispersion_imag
_atom_type_scat_source
C C 0.0033 0.0016 'International Tables Vol C Tables 4.2.6.8 and 6.1.1.4'
H H 0.0000 0.0000 'International Tables Vol C Tables 4.2.6.8 and 6.1.1.4'
N N 0.0061 0.0033 'International Tables Vol C Tables 4.2.6.8 and 6.1.1.4'
O O 0.0106 0.0060 'International Tables Vol C Tables 4.2.6.8 and 6.1.1.4'

loop_
_geom_angle_atom_site_label_1
_geom_angle_atom_site_label_2
_geom_angle_atom_site_label_3
_geom_angle
C1 N1 C4 111.01(18)
C1 N1 C9 123.80(19)
C4 N1 C9 125.17(18)
O1 C1 N1 125.1(2)
O1 C1 C2 128.3(2)
N1 C1 C2 106.63(18)
C16 C2 C3 130.4(2)
C16 C2 C1 124.2(2)
C3 C2 C1 105.30(17)
C8 C3 C4 118.8(2)
C8 C3 C2 133.9(2)
C4 C3 C2 107.20(18)
C5 C4 N1 127.8(2)
C5 C4 C3 122.5(2)
N1 C4 C3 109.68(18)
C4 C5 C6 117.2(2)
C4 C5 H5 121.4
C6 C5 H5 121.4
C7 C6 C5 121.1(2)
C7 C6 H6 119.4
C5 C6 H6 119.4
C8 C7 C6 121.3(2)
C8 C7 H7 119.4
C6 C7 H7 119.4
C7 C8 C3 119.1(2)
C7 C8 H8 120.5
C3 C8 H8 120.5
N1 C9 C10 114.55(17)
N1 C9 H9A 108.6
C10 C9 H9A 108.6
N1 C9 H9B 108.6
C10 C9 H9B 108.6
H9A C9 H9B 107.6
C11 C10 C15 118.6(2)
C11 C10 C9 118.2(2)
C15 C10 C9 123.1(2)
C12 C11 C10 121.0(3)
C12 C11 H11 119.5
C10 C11 H11 119.5
C13 C12 C11 120.5(3)
C13 C12 H12 119.7
C11 C12 H12 119.7
C12 C13 C14 119.7(3)
C12 C13 H13 120.2
C14 C13 H13 120.2
C13 C14 C15 120.1(3)
C13 C14 H14 119.9
C15 C14 H14 119.9
C10 C15 C14 120.0(2)
C10 C15 H15 120.0
C14 C15 H15 120.0
C2 C16 C17 123.9(2)
C2 C16 C18 122.5(2)
C17 C16 C18 113.4(2)
O2 C17 C16 122.2(3)
O2 C17 H17 118.9
C16 C17 H17 118.9
O3 C18 C16 120.1(2)
O3 C18 C19 125.3(3)
C16 C18 C19 114.6(2)
C20 C19 C18 117.6(3)
C20 C19 H19A 107.9
C18 C19 H19A 107.9
C20 C19 H19B 107.9
C18 C19 H19B 107.9
H19A C19 H19B 107.2
C19 C20 C21 114.5(4)
C19 C20 H20A 108.6
C21 C20 H20A 108.6
C19 C20 H20B 108.6
C21 C20 H20B 108.6
H20A C20 H20B 107.6
C20 C21 H21A 109.5
C20 C21 H21B 109.5
H21A C21 H21B 109.5
C20 C21 H21C 109.5
H21A C21 H21C 109.5
H21B C21 H21C 109.5

loop_
_geom_bond_atom_site_label_1
_geom_bond_atom_site_label_2
_geom_bond_distance
N1 C1 1.363(3)
N1 C4 1.399(3)
N1 C9 1.452(3)
O1 C1 1.212(3)
O2 C17 1.194(3)
O3 C18 1.192(3)
C1 C2 1.509(3)
C2 C16 1.350(3)
C2 C3 1.459(3)
C3 C8 1.389(3)
C3 C4 1.400(3)
C4 C5 1.370(3)
C5 C6 1.394(4)
C5 H5 0.9300
C6 C7 1.375(4)
C6 H6 0.9300
C7 C8 1.371(3)
C7 H7 0.9300
C8 H8 0.9300
C9 C10 1.506(3)
C9 H9A 0.9700
C9 H9B 0.9700
C10 C11 1.375(3)
C10 C15 1.381(3)
C11 C12 1.374(4)
C11 H11 0.9300
C12 C13 1.353(4)
C12 H12 0.9300
C13 C14 1.378(4)
C13 H13 0.9300
C14 C15 1.386(4)
C14 H14 0.9300
C15 H15 0.9300
C16 C17 1.474(4)
C16 C18 1.501(3)
C17 H17 0.9300
C18 C19 1.514(4)
C19 C20 1.459(5)
C19 H19A 0.9700
C19 H19B 0.9700
C20 C21 1.477(5)
C20 H20A 0.9700
C20 H20B 0.9700
C21 H21A 0.9600
C21 H21B 0.9600
C21 H21C 0.9600

loop_
_geom_torsion_atom_site_label_1
_geom_torsion_atom_site_label_2
_geom_torsion_atom_site_label_3
_geom_torsion_atom_site_label_4
_geom_torsion
C4 N1 C1 O1 176.5(2)
C9 N1 C1 O1 -5.2(3)
C4 N1 C1 C2 -2.3(2)
C9 N1 C1 C2 175.94(17)
O1 C1 C2 C16 9.5(4)
N1 C1 C2 C16 -171.6(2)
O1 C1 C2 C3 -174.8(2)
N1 C1 C2 C3 4.0(2)
C16 C2 C3 C8 -5.4(4)
C1 C2 C3 C8 179.3(2)
C16 C2 C3 C4 171.1(2)
C1 C2 C3 C4 -4.2(2)
C1 N1 C4 C5 178.4(2)
C9 N1 C4 C5 0.2(3)
C1 N1 C4 C3 -0.3(2)
C9 N1 C4 C3 -178.61(18)
C8 C3 C4 C5 1.2(3)
C2 C3 C4 C5 -175.89(19)
C8 C3 C4 N1 -179.91(19)
C2 C3 C4 N1 3.0(2)
N1 C4 C5 C6 -179.1(2)
C3 C4 C5 C6 -0.4(3)
C4 C5 C6 C7 -0.5(4)
C5 C6 C7 C8 0.6(4)
C6 C7 C8 C3 0.2(4)
C4 C3 C8 C7 -1.1(3)
C2 C3 C8 C7 175.1(2)
C1 N1 C9 C10 105.9(2)
C4 N1 C9 C10 -76.0(3)
N1 C9 C10 C11 160.8(2)
N1 C9 C10 C15 -22.1(3)
C15 C10 C11 C12 0.6(4)
C9 C10 C11 C12 177.8(3)
C10 C11 C12 C13 -0.5(5)
C11 C12 C13 C14 0.8(5)
C12 C13 C14 C15 -1.2(4)
C11 C10 C15 C14 -1.0(4)
C9 C10 C15 C14 -178.0(2)
C13 C14 C15 C10 1.3(4)
C3 C2 C16 C17 -171.3(2)
C1 C2 C16 C17 3.1(4)
C3 C2 C16 C18 4.9(4)
C1 C2 C16 C18 179.40(19)
C2 C16 C17 O2 -178.8(3)
C18 C16 C17 O2 4.6(4)
C2 C16 C18 O3 -79.3(3)
C17 C16 C18 O3 97.3(3)
C2 C16 C18 C19 99.9(3)
C17 C16 C18 C19 -83.5(3)
O3 C18 C19 C20 3.3(5)
C16 C18 C19 C20 -175.8(3)
C18 C19 C20 C21 -178.1(3)
